data_7109332
loop_
_publ_author_name
'Robert J. Wilson'
'Jason R. Jones'
'Miriam V. Bennett'

_publ_section_title
;
 Unprecedented gallium-nitrogen anions: synthesis and characterization of
 [(Cl3Ga)3N]^3-^ and [(Cl3Ga)2NSnMe3]^2-^
;
_journal_name_full Chem.Commun.
_journal_page_first 5049
_journal_paper_doi 10.1039/c3cc41897a
_journal_volume 49
_journal_year 2013
_chemical_formula_moiety '2(C4 H12 N), C3 H9 Cl6 Ga2 N Sn'
_chemical_formula_sum 'C11 H33 Cl6 Ga2 N3 Sn'
_chemical_formula_weight 678.23
_chemical_properties_physical 'air-sensitive, moisture-sensitive'
_space_group_IT_number 19
_symmetry_cell_setting orthorhombic
_symmetry_Int_Tables_number 19
_symmetry_space_group_name_Hall 'P 2ac 2ab'
_symmetry_space_group_name_H-M 'P 21 21 21'
_atom_sites_solution_hydrogens geom
_atom_sites_solution_primary direct
_atom_sites_solution_secondary difmap
_audit_creation_method SHELXL-97
_cell_angle_alpha 90.00
_cell_angle_beta 90.00
_cell_angle_gamma 90.00
_cell_formula_units_Z 4
_cell_length_a 11.5910(4)
_cell_length_b 14.2637(5)
_cell_length_c 15.6726(6)
_cell_measurement_reflns_used 9938
_cell_measurement_temperature 100(2)
_cell_measurement_theta_max 29.50
_cell_measurement_theta_min 2.60
_cell_volume 2591.16(16)
_computing_cell_refinement 'Bruker SAINT'
_computing_data_collection 'Bruker APEX2'
_computing_data_reduction 'Bruker SAINT'
_computing_molecular_graphics 'Bruker SHELXTL'
_computing_publication_material 'Bruker SHELXTL'
_computing_structure_refinement 'SHELXL-97 (Sheldrick, 2008)'
_computing_structure_solution 'SHELXS-97 (Sheldrick, 2008)'
_diffrn_ambient_temperature 100(2)
_diffrn_measured_fraction_theta_full 0.991
_diffrn_measured_fraction_theta_max 0.991
_diffrn_measurement_device_type 'Bruker APEX-II CCD'
_diffrn_measurement_method '\f and \w scans'
_diffrn_radiation_monochromator graphite
_diffrn_radiation_probe x-ray
_diffrn_radiation_type MoK\a
_diffrn_radiation_wavelength 0.71073
_diffrn_reflns_av_R_equivalents 0.0290
_diffrn_reflns_av_sigmaI/netI 0.0255
_diffrn_reflns_limit_h_max 16
_diffrn_reflns_limit_h_min -12
_diffrn_reflns_limit_k_max 20
_diffrn_reflns_limit_k_min -17
_diffrn_reflns_limit_l_max 21
_diffrn_reflns_limit_l_min -22
_diffrn_reflns_number 56221
_diffrn_reflns_theta_full 31.00
_diffrn_reflns_theta_max 31.00
_diffrn_reflns_theta_min 2.19
_diffrn_source 'fine-focus sealed tube'
_exptl_absorpt_coefficient_mu 3.641
_exptl_absorpt_correction_T_max 0.4640
_exptl_absorpt_correction_T_min 0.3494
_exptl_absorpt_correction_type multi-scan
_exptl_absorpt_process_details 'Blessing, Acta Cryst. (1995) A51 33'
_exptl_crystal_colour colorless
_exptl_crystal_density_diffrn 1.739
_exptl_crystal_density_method 'not measured'
_exptl_crystal_description needle
_exptl_crystal_F_000 1336
_exptl_crystal_recrystallization_method acetonitrile/tetrahydrofuran
_exptl_crystal_size_max 0.45
_exptl_crystal_size_mid 0.20
_exptl_crystal_size_min 0.20
_refine_diff_density_max 0.796
_refine_diff_density_min -0.482
_refine_diff_density_rms 0.082
_refine_ls_abs_structure_details 'Flack H D (1983), Acta Cryst. A39, 876-881'
_refine_ls_abs_structure_Flack 0.003(8)
_refine_ls_extinction_method none
_refine_ls_goodness_of_fit_ref 1.040
_refine_ls_hydrogen_treatment constr
_refine_ls_matrix_type full
_refine_ls_number_parameters 208
_refine_ls_number_reflns 8070
_refine_ls_number_restraints 0
_refine_ls_restrained_S_all 1.040
_refine_ls_R_factor_all 0.0369
_refine_ls_R_factor_gt 0.0267
_refine_ls_shift/su_max 0.001
_refine_ls_shift/su_mean 0.000
_refine_ls_structure_factor_coef Fsqd
_refine_ls_weighting_details 'calc w=1/[\s^2^(Fo^2^)+(0.0265P)^2^+0.8381P] where P=(Fo^2^+2Fc^2^)/3'
_refine_ls_weighting_scheme calc
_refine_ls_wR_factor_gt 0.0523
_refine_ls_wR_factor_ref 0.0551
_reflns_number_gt 7049
_reflns_number_total 8070
_reflns_threshold_expression >2sigma(I)
_cod_data_source_file c3cc41897a.txt
_cod_data_source_block rw03_0m
_cod_database_code 7109332

loop_
_symmetry_equiv_pos_as_xyz
'x, y, z'
'-x+1/2, -y, z+1/2'
'-x, y+1/2, -z+1/2'
'x+1/2, -y+1/2, -z'

loop_
_atom_site_label
_atom_site_type_symbol
_atom_site_fract_x
_atom_site_fract_y
_atom_site_fract_z
_atom_site_U_iso_or_equiv
_atom_site_adp_type
_atom_site_occupancy
_atom_site_symmetry_multiplicity
_atom_site_calc_flag
_atom_site_refinement_flags
Sn1 Sn 0.099687(14) 0.340583(11) 0.955341(12) 0.02994(4) Uani 1 1 d .
Ga1 Ga -0.11002(2) 0.49714(2) 0.946941(19) 0.03113(6) Uani 1 1 d .
Ga2 Ga 0.13822(2) 0.556537(18) 0.887960(18) 0.02646(6) Uani 1 1 d .
Cl1 Cl -0.15567(7) 0.64395(6) 0.91944(5) 0.04930(19) Uani 1 1 d .
Cl2 Cl -0.25656(7) 0.41275(7) 0.89854(6) 0.0614(3) Uani 1 1 d .
Cl3 Cl -0.12552(7) 0.48274(5) 1.08865(5) 0.04463(17) Uani 1 1 d .
Cl4 Cl 0.10498(7) 0.65223(5) 0.77974(5) 0.04648(16) Uani 1 1 d .
Cl5 Cl 0.17470(6) 0.64910(5) 0.99843(4) 0.03855(15) Uani 1 1 d .
Cl6 Cl 0.31326(6) 0.49961(5) 0.85750(5) 0.04602(18) Uani 1 1 d .
N1 N 0.03240(17) 0.46217(14) 0.90482(14) 0.0281(4) Uani 1 1 d .
C1 C 0.1818(3) 0.2643(2) 0.8551(2) 0.0430(7) Uani 1 1 d .
H1A H 0.2459 0.3013 0.8321 0.064 Uiso 1 1 calc R
H1B H 0.1259 0.2517 0.8096 0.064 Uiso 1 1 calc R
H1C H 0.2114 0.2048 0.8775 0.064 Uiso 1 1 calc R
C2 C -0.0372(3) 0.2540(2) 1.0010(2) 0.0486(8) Uani 1 1 d .
H2A H -0.0868 0.2357 0.9532 0.073 Uiso 1 1 calc R
H2B H -0.0828 0.2887 1.0431 0.073 Uiso 1 1 calc R
H2C H -0.0049 0.1977 1.0277 0.073 Uiso 1 1 calc R
C3 C 0.2117(3) 0.3829(2) 1.0566(2) 0.0432(7) Uani 1 1 d .
H3A H 0.2736 0.4223 1.0336 0.065 Uiso 1 1 calc R
H3B H 0.2453 0.3273 1.0836 0.065 Uiso 1 1 calc R
H3C H 0.1677 0.4186 1.0990 0.065 Uiso 1 1 calc R
N2 N 0.98386(19) 0.74916(16) 0.20315(14) 0.0321(5) Uani 1 1 d .
C4 C 1.0312(4) 0.6572(3) 0.2278(3) 0.0653(11) Uani 1 1 d .
H4A H 0.9677 0.6144 0.2415 0.098 Uiso 1 1 calc R
H4B H 1.0809 0.6646 0.2779 0.098 Uiso 1 1 calc R
H4C H 1.0763 0.6315 0.1804 0.098 Uiso 1 1 calc R
C5 C 0.9101(3) 0.7383(2) 0.1267(2) 0.0507(8) Uani 1 1 d .
H5A H 0.8472 0.6946 0.1392 0.076 Uiso 1 1 calc R
H5B H 0.9564 0.7139 0.0793 0.076 Uiso 1 1 calc R
H5C H 0.8778 0.7994 0.1108 0.076 Uiso 1 1 calc R
C6 C 1.0785(3) 0.8148(3) 0.1838(3) 0.0635(10) Uani 1 1 d .
H6A H 1.0463 0.8762 0.1690 0.095 Uiso 1 1 calc R
H6B H 1.1237 0.7908 0.1357 0.095 Uiso 1 1 calc R
H6C H 1.1285 0.8211 0.2339 0.095 Uiso 1 1 calc R
C7 C 0.9132(4) 0.7884(3) 0.2739(2) 0.0696(12) Uani 1 1 d .
H7A H 0.8509 0.7446 0.2879 0.104 Uiso 1 1 calc R
H7B H 0.8801 0.8486 0.2561 0.104 Uiso 1 1 calc R
H7C H 0.9621 0.7980 0.3241 0.104 Uiso 1 1 calc R
N3 N 0.5283(2) 0.56581(16) 0.12790(14) 0.0321(5) Uani 1 1 d .
C8 C 0.6040(3) 0.5631(4) 0.2032(2) 0.0710(11) Uani 1 1 d .
H8A H 0.6821 0.5452 0.1856 0.106 Uiso 1 1 calc R
H8B H 0.5743 0.5171 0.2441 0.106 Uiso 1 1 calc R
H8C H 0.6060 0.6252 0.2299 0.106 Uiso 1 1 calc R
C9 C 0.5752(4) 0.6359(3) 0.0668(3) 0.0723(12) Uani 1 1 d .
H9A H 0.5271 0.6371 0.0154 0.108 Uiso 1 1 calc R
H9B H 0.6544 0.6186 0.0513 0.108 Uiso 1 1 calc R
H9C H 0.5752 0.6980 0.0934 0.108 Uiso 1 1 calc R
C10 C 0.4097(3) 0.5916(3) 0.1554(3) 0.0626(10) Uani 1 1 d .
H10A H 0.3582 0.5915 0.1058 0.094 Uiso 1 1 calc R
H10B H 0.4107 0.6542 0.1811 0.094 Uiso 1 1 calc R
H10C H 0.3820 0.5459 0.1974 0.094 Uiso 1 1 calc R
C11 C 0.5265(4) 0.4731(2) 0.0864(3) 0.0654(11) Uani 1 1 d .
H11A H 0.4759 0.4752 0.0364 0.098 Uiso 1 1 calc R
H11B H 0.4977 0.4261 0.1268 0.098 Uiso 1 1 calc R
H11C H 0.6049 0.4563 0.0685 0.098 Uiso 1 1 calc R

loop_
_atom_site_aniso_label
_atom_site_aniso_U_11
_atom_site_aniso_U_22
_atom_site_aniso_U_33
_atom_site_aniso_U_23
_atom_site_aniso_U_13
_atom_site_aniso_U_12
Sn1 0.02445(8) 0.02393(7) 0.04142(9) -0.00236(7) 0.00512(8) -0.00194(6)
Ga1 0.01955(12) 0.03496(14) 0.03887(15) -0.00996(12) 0.00222(11) 0.00123(11)
Ga2 0.02324(13) 0.02239(12) 0.03375(14) -0.00426(11) 0.00210(11) -0.00163(10)
Cl1 0.0420(4) 0.0462(4) 0.0597(4) -0.0016(3) -0.0025(3) 0.0185(3)
Cl2 0.0286(4) 0.0846(7) 0.0711(6) -0.0279(5) 0.0012(4) -0.0179(4)
Cl3 0.0464(4) 0.0464(4) 0.0410(4) -0.0071(3) 0.0104(3) 0.0012(3)
Cl4 0.0563(4) 0.0416(4) 0.0416(4) 0.0081(3) -0.0050(4) -0.0045(4)
Cl5 0.0393(4) 0.0344(3) 0.0419(4) -0.0122(3) -0.0059(3) -0.0016(3)
Cl6 0.0306(3) 0.0316(3) 0.0759(5) -0.0021(3) 0.0215(3) 0.0005(3)
N1 0.0199(10) 0.0243(10) 0.0402(12) -0.0059(9) 0.0028(9) -0.0021(7)
C1 0.0399(16) 0.0321(14) 0.0570(19) -0.0061(13) 0.0089(14) 0.0079(12)
C2 0.0418(17) 0.0352(15) 0.069(2) -0.0020(15) 0.0142(16) -0.0130(13)
C3 0.0350(15) 0.0467(17) 0.0479(18) 0.0048(14) -0.0058(13) -0.0020(12)
N2 0.0306(11) 0.0365(12) 0.0292(11) 0.0006(10) -0.0026(9) 0.0041(9)
C4 0.075(3) 0.052(2) 0.069(2) 0.004(2) -0.025(2) 0.020(2)
C5 0.055(2) 0.0511(18) 0.0462(17) -0.0055(14) -0.0153(16) 0.0093(16)
C6 0.050(2) 0.071(2) 0.069(2) 0.0098(19) -0.0076(18) -0.0182(18)
C7 0.075(3) 0.087(3) 0.047(2) 0.0030(19) 0.016(2) 0.023(2)
N3 0.0324(12) 0.0303(11) 0.0337(12) -0.0002(9) 0.0027(9) -0.0004(9)
C8 0.047(2) 0.117(3) 0.0489(19) 0.004(2) -0.0004(17) -0.009(2)
C9 0.090(3) 0.056(2) 0.071(3) 0.0205(19) 0.014(2) -0.019(2)
C10 0.0387(19) 0.070(2) 0.079(2) -0.005(2) 0.0064(18) 0.0140(17)
C11 0.061(2) 0.0400(18) 0.096(3) -0.0176(18) 0.016(2) -0.0122(16)

loop_
_atom_type_symbol
_atom_type_description
_atom_type_scat_dispersion_real
_atom_type_scat_dispersion_imag
_atom_type_scat_source
C C 0.0033 0.0016 'International Tables Vol C Tables 4.2.6.8 and 6.1.1.4'
H H 0.0000 0.0000 'International Tables Vol C Tables 4.2.6.8 and 6.1.1.4'
N N 0.0061 0.0033 'International Tables Vol C Tables 4.2.6.8 and 6.1.1.4'
Cl Cl 0.1484 0.1585 'International Tables Vol C Tables 4.2.6.8 and 6.1.1.4'
Ga Ga 0.2307 1.6083 'International Tables Vol C Tables 4.2.6.8 and 6.1.1.4'
Sn Sn -0.6537 1.4246 'International Tables Vol C Tables 4.2.6.8 and 6.1.1.4'

loop_
_geom_angle_atom_site_label_1
_geom_angle_atom_site_label_2
_geom_angle_atom_site_label_3
_geom_angle
N1 Sn1 C2 109.55(11)
N1 Sn1 C1 108.37(10)
C2 Sn1 C1 106.44(13)
N1 Sn1 C3 106.11(10)
C2 Sn1 C3 111.49(14)
C1 Sn1 C3 114.79(13)
N1 Ga1 Cl1 113.68(7)
N1 Ga1 Cl2 114.59(7)
Cl1 Ga1 Cl2 105.39(4)
N1 Ga1 Cl3 113.69(8)
Cl1 Ga1 Cl3 105.20(3)
Cl2 Ga1 Cl3 103.20(4)
N1 Ga2 Cl4 116.46(7)
N1 Ga2 Cl5 116.77(7)
Cl4 Ga2 Cl5 105.34(3)
N1 Ga2 Cl6 111.70(7)
Cl4 Ga2 Cl6 102.62(3)
Cl5 Ga2 Cl6 102.11(3)
Ga2 N1 Ga1 116.72(11)
Ga2 N1 Sn1 114.75(10)
Ga1 N1 Sn1 115.38(11)
C4 N2 C6 110.0(3)
C4 N2 C5 109.6(3)
C6 N2 C5 109.3(3)
C4 N2 C7 110.2(3)
C6 N2 C7 108.9(3)
C5 N2 C7 108.9(3)
C8 N3 C11 109.8(3)
C8 N3 C10 109.0(3)
C11 N3 C10 109.7(3)
C8 N3 C9 108.4(3)
C11 N3 C9 108.9(3)
C10 N3 C9 111.0(3)

loop_
_geom_bond_atom_site_label_1
_geom_bond_atom_site_label_2
_geom_bond_distance
Sn1 N1 2.060(2)
Sn1 C2 2.135(3)
Sn1 C1 2.136(3)
Sn1 C3 2.138(3)
Ga1 N1 1.847(2)
Ga1 Cl1 2.2024(8)
Ga1 Cl2 2.2158(8)
Ga1 Cl3 2.2376(8)
Ga2 N1 1.840(2)
Ga2 Cl4 2.2110(8)
Ga2 Cl5 2.2180(7)
Ga2 Cl6 2.2368(7)
N2 C4 1.473(4)
N2 C6 1.474(4)
N2 C5 1.481(4)
N2 C7 1.488(4)
N3 C8 1.471(4)
N3 C11 1.474(4)
N3 C10 1.487(4)
N3 C9 1.487(4)
